data_4331509
loop_
_publ_author_name
'Liu, Xi'
Guo,
'Wu, A-Qing'
'Cai, Li-Zhen'
'Huang, Jin-Shun'

_publ_section_title
;
 Two Halogeno(cyano)cuprates with Long-Lived and Strong Luminescence
;
_journal_issue 12
_journal_name_full 'Inorganic Chemistry'
_journal_page_first 4282
_journal_page_last 4286
_journal_paper_doi 10.1021/ic050315l
_journal_volume 44
_journal_year 2005
_chemical_formula_sum 'C6 H12 Br2 Cu3 N3'
_chemical_formula_weight 476.63
_chemical_name_systematic
; 
 ? 
;
_space_group_IT_number 14
_symmetry_cell_setting monoclinic
_symmetry_space_group_name_Hall '-P 2ybc'
_symmetry_space_group_name_H-M 'P 1 21/c 1'
_atom_sites_solution_hydrogens geom
_atom_sites_solution_primary direct
_atom_sites_solution_secondary difmap
_audit_creation_method SHELXL-97
_cell_angle_alpha 90.00
_cell_angle_beta 111.579(3)
_cell_angle_gamma 90.00
_cell_formula_units_Z 4
_cell_length_a 8.407(3)
_cell_length_b 12.569(4)
_cell_length_c 13.125(6)
_cell_measurement_reflns_used 2933
_cell_measurement_temperature 140(2)
_cell_measurement_theta_max 27.4835
_cell_measurement_theta_min 2.3248
_cell_volume 1289.7(9)
_computing_cell_refinement 'CrystalClear (Rigaku Corp., 2002)'
_computing_data_collection 'CrystalClear (Rigaku Corp., 2002)'
_computing_data_reduction 'CrystalClear (Rigaku Corp., 2002)'
_computing_molecular_graphics 'Siemens SHELXTL^TM^ 5'
_computing_publication_material 'Siemens SHELXTL^TM^ 5'
_computing_structure_refinement 'Siemens SHELXTL^TM^ 5'
_computing_structure_solution 'Siemens SHELXTL^TM^ 5'
_diffrn_ambient_temperature 293(2)
_diffrn_measured_fraction_theta_full 0.993
_diffrn_measured_fraction_theta_max 0.993
_diffrn_measurement_device_type 'Rigaku Mercury CCD'
_diffrn_measurement_method \w
_diffrn_radiation_monochromator graphite
_diffrn_radiation_source 'fine-focus sealed tube'
_diffrn_radiation_type MoK\a
_diffrn_radiation_wavelength 0.71073
_diffrn_reflns_av_R_equivalents 0.0306
_diffrn_reflns_av_sigmaI/netI 0.0382
_diffrn_reflns_limit_h_max 10
_diffrn_reflns_limit_h_min -9
_diffrn_reflns_limit_k_max 14
_diffrn_reflns_limit_k_min -14
_diffrn_reflns_limit_l_max 15
_diffrn_reflns_limit_l_min -15
_diffrn_reflns_number 7917
_diffrn_reflns_theta_full 25.03
_diffrn_reflns_theta_max 25.03
_diffrn_reflns_theta_min 2.61
_exptl_absorpt_coefficient_mu 11.065
_exptl_absorpt_correction_T_max 1.0000
_exptl_absorpt_correction_T_min 0.8011
_exptl_absorpt_correction_type multi-scan
_exptl_absorpt_process_details 'Sphere (Rigaku CrystalClear)'
_exptl_crystal_colour Yellow
_exptl_crystal_density_diffrn 2.455
_exptl_crystal_density_method 'not measured'
_exptl_crystal_description Prism
_exptl_crystal_F_000 904
_exptl_crystal_size_max 0.1800
_exptl_crystal_size_mid 0.1600
_exptl_crystal_size_min 0.1000
_refine_diff_density_max 1.491
_refine_diff_density_min -2.077
_refine_diff_density_rms 0.243
_refine_ls_extinction_method none
_refine_ls_goodness_of_fit_ref 1.044
_refine_ls_hydrogen_treatment constr
_refine_ls_matrix_type full
_refine_ls_number_parameters 127
_refine_ls_number_reflns 2253
_refine_ls_number_restraints 0
_refine_ls_restrained_S_all 1.044
_refine_ls_R_factor_all 0.0717
_refine_ls_R_factor_gt 0.0557
_refine_ls_shift/su_max 0.001
_refine_ls_shift/su_mean 0.000
_refine_ls_structure_factor_coef Fsqd
_refine_ls_weighting_details 'calc w=1/[\s^2^(Fo^2^)+(0.1239P)^2^+0.0000P] where P=(Fo^2^+2Fc^2^)/3'
_refine_ls_weighting_scheme calc
_refine_ls_wR_factor_gt 0.1661
_refine_ls_wR_factor_ref 0.1813
_reflns_number_gt 1687
_reflns_number_total 2253
_reflns_threshold_expression >2sigma(I)
_cod_data_source_file ic050315lsup1.cif
_cod_data_source_block 1
_cod_depositor_comments
;
The following automatic conversions were performed:

'_symmetry_cell_setting' value 'Monoclinic' changed to 'monoclinic'
according to /home/saulius/struct/CIF-dictionaries/cif_core.dic
dictionary named 'cif_core.dic' version 2.4.2 from
2011-04-26.

'_exptl_absorpt_correction_type' value 'Multi-scan'
changed to 'multi-scan' according to
/home/saulius/struct/CIF-dictionaries/cif_core.dic dictionary named
'cif_core.dic' version 2.4.2 from 2011-04-26.

Automatic conversion script
Id: cif_fix_values 1891 2012-01-12 08:04:46Z andrius 
;
_cod_original_sg_symbol_H-M P2(1)/c
_cod_database_code 4331509

loop_
_symmetry_equiv_pos_as_xyz
'x, y, z'
'-x, y+1/2, -z+1/2'
'-x, -y, -z'
'x, -y-1/2, z-1/2'

loop_
_atom_site_label
_atom_site_type_symbol
_atom_site_fract_x
_atom_site_fract_y
_atom_site_fract_z
_atom_site_U_iso_or_equiv
_atom_site_adp_type
_atom_site_occupancy
_atom_site_symmetry_multiplicity
_atom_site_calc_flag
_atom_site_refinement_flags
Cu1 Cu 0.40436(5) 0.63837(3) 0.33658(3) 0.03761(12) Uani 1 1 d .
Cu2 Cu 0.39544(5) 0.40416(3) 0.40047(3) 0.04192(13) Uani 1 1 d .
Cu3 Cu 0.41212(5) 0.02497(3) 0.32888(3) 0.03683(12) Uani 1 1 d .
Br1 Br 0.17601(6) 0.51529(3) 0.26136(3) 0.06066(14) Uani 1 1 d .
Br2 Br 0.65019(5) 0.52644(3) 0.42828(3) 0.04890(11) Uani 1 1 d .
N1 N 0.4074(3) 0.8770(2) 0.3298(2) 0.0365(8) Uani 1 1 d .
C1 C 0.4064(3) 0.7881(2) 0.3334(2) 0.0272(8) Uani 1 1 d .
N2 N 0.4094(3) 0.1689(2) 0.3537(2) 0.0341(8) Uani 1 1 d .
C2 C 0.4074(3) 0.2569(2) 0.3715(2) 0.0282(8) Uani 1 1 d .
N11 N 0.9940(3) 0.2262(2) 0.51765(19) 0.0311(7) Uani 1 1 d .
C11 C 1.0248(5) 0.2905(4) 0.6200(3) 0.0811(15) Uani 1 1 d .
H11A H 1.1084 0.3446 0.6260 0.122 Uiso 1 1 calc R
H11B H 1.0660 0.2447 0.6829 0.122 Uiso 1 1 calc R
H11C H 0.9198 0.3233 0.6165 0.122 Uiso 1 1 calc R
C12 C 1.1515(4) 0.1728(3) 0.5220(3) 0.0674(13) Uani 1 1 d .
H12A H 1.1292 0.1323 0.4561 0.101 Uiso 1 1 calc R
H12B H 1.1903 0.1260 0.5841 0.101 Uiso 1 1 calc R
H12C H 1.2380 0.2250 0.5285 0.101 Uiso 1 1 calc R
C13 C 0.8634(4) 0.1438(3) 0.5124(3) 0.0507(12) Uani 1 1 d .
H13A H 0.8407 0.1011 0.4480 0.076 Uiso 1 1 calc R
H13B H 0.7597 0.1780 0.5096 0.076 Uiso 1 1 calc R
H13C H 0.9057 0.0994 0.5762 0.076 Uiso 1 1 calc R
C14 C 0.9382(5) 0.2948(4) 0.4200(4) 0.0668(16) Uani 1 1 d .
H14A H 0.9197 0.2522 0.3559 0.100 Uiso 1 1 calc R
H14B H 1.0249 0.3469 0.4266 0.100 Uiso 1 1 calc R
H14C H 0.8337 0.3300 0.4137 0.100 Uiso 1 1 calc R

loop_
_atom_site_aniso_label
_atom_site_aniso_U_11
_atom_site_aniso_U_22
_atom_site_aniso_U_33
_atom_site_aniso_U_23
_atom_site_aniso_U_13
_atom_site_aniso_U_12
Cu1 0.0607(2) 0.01605(17) 0.03798(18) -0.00041(14) 0.02036(15) 0.00372(15)
Cu2 0.0617(2) 0.01514(17) 0.0489(2) -0.00232(16) 0.02031(16) 0.00116(16)
Cu3 0.0461(2) 0.01436(18) 0.0447(2) -0.00310(15) 0.01032(15) 0.00206(15)
Br1 0.0805(3) 0.0354(2) 0.0471(2) 0.00072(16) 0.00109(19) 0.00079(18)
Br2 0.06126(18) 0.0383(2) 0.04945(17) -0.00151(15) 0.02305(13) 0.00036(15)
N1 0.0534(14) 0.0253(13) 0.0284(12) 0.0006(10) 0.0120(10) 0.0078(11)
C1 0.0344(13) 0.0223(15) 0.0251(12) 0.0023(11) 0.0113(9) 0.0042(11)
N2 0.0495(13) 0.0222(13) 0.0313(12) -0.0014(10) 0.0155(9) 0.0038(10)
C2 0.0450(13) 0.0185(14) 0.0243(11) 0.0035(11) 0.0164(9) 0.0038(11)
N11 0.0212(10) 0.0383(13) 0.0285(11) -0.0095(11) 0.0029(8) 0.0034(10)
C11 0.110(3) 0.094(3) 0.0458(18) -0.0451(19) 0.0360(17) -0.056(2)
C12 0.0411(13) 0.072(3) 0.111(2) 0.038(2) 0.0531(12) 0.0252(16)
C13 0.0325(15) 0.061(2) 0.057(2) -0.0218(17) 0.0144(13) -0.0141(16)
C14 0.078(3) 0.045(2) 0.050(2) 0.010(2) -0.009(2) 0.010(2)

loop_
_atom_type_symbol
_atom_type_description
_atom_type_scat_dispersion_real
_atom_type_scat_dispersion_imag
_atom_type_scat_source
C C 0.0033 0.0016 'International Tables Vol C Tables 4.2.6.8 and 6.1.1.4'
H H 0.0000 0.0000 'International Tables Vol C Tables 4.2.6.8 and 6.1.1.4'
N N 0.0061 0.0033 'International Tables Vol C Tables 4.2.6.8 and 6.1.1.4'
Cu Cu 0.3201 1.2651 'International Tables Vol C Tables 4.2.6.8 and 6.1.1.4'
Br Br -0.2901 2.4595 'International Tables Vol C Tables 4.2.6.8 and 6.1.1.4'

loop_
_geom_angle_atom_site_label_1
_geom_angle_atom_site_label_2
_geom_angle_atom_site_label_3
_geom_angle
_geom_angle_site_symmetry_3
C1 Cu1 Br1 130.80(8) .
C1 Cu1 Br2 125.34(8) .
Br1 Cu1 Br2 103.85(3) .
C2 Cu2 Br1 118.61(8) .
C2 Cu2 Br2 120.82(10) .
Br1 Cu2 Br2 97.09(3) .
C2 Cu2 Br2 122.83(10) 3_666
Br1 Cu2 Br2 98.18(3) 3_666
Br2 Cu2 Br2 93.32(2) 3_666
N2 Cu3 N1 168.56(13) 1_545
Cu1 Br1 Cu2 78.08(3) .
Cu1 Br2 Cu2 76.16(3) .
Cu1 Br2 Cu2 82.12(3) 3_666
Cu2 Br2 Cu2 86.68(2) 3_666
C1 N1 Cu3 178.1(2) 1_565
N1 C1 Cu1 178.9(3) .
C2 N2 Cu3 178.3(3) .
N2 C2 Cu2 177.9(3) .
C12 N11 C14 107.2(3) .
C12 N11 C13 108.8(3) .
C14 N11 C13 111.9(2) .
C12 N11 C11 110.7(3) .
C14 N11 C11 111.0(3) .
C13 N11 C11 107.2(3) .
N11 C11 H11A 109.5 .
N11 C11 H11B 109.5 .
H11A C11 H11B 109.5 .
N11 C11 H11C 109.5 .
H11A C11 H11C 109.5 .
H11B C11 H11C 109.5 .
N11 C12 H12A 109.5 .
N11 C12 H12B 109.5 .
H12A C12 H12B 109.5 .
N11 C12 H12C 109.5 .
H12A C12 H12C 109.5 .
H12B C12 H12C 109.5 .
N11 C13 H13A 109.5 .
N11 C13 H13B 109.5 .
H13A C13 H13B 109.5 .
N11 C13 H13C 109.5 .
H13A C13 H13C 109.5 .
H13B C13 H13C 109.5 .
N11 C14 H14A 109.5 .
N11 C14 H14B 109.5 .
H14A C14 H14B 109.5 .
N11 C14 H14C 109.5 .
H14A C14 H14C 109.5 .
H14B C14 H14C 109.5 .

loop_
_geom_bond_atom_site_label_1
_geom_bond_atom_site_label_2
_geom_bond_distance
_geom_bond_site_symmetry_2
Cu1 C1 1.883(3) .
Cu1 Br1 2.3789(8) .
Cu1 Br2 2.4227(8) .
Cu2 C2 1.900(3) .
Cu2 Br1 2.4920(8) .
Cu2 Br2 2.5510(9) .
Cu2 Br2 2.5678(11) 3_666
Cu3 N2 1.840(3) .
Cu3 N1 1.861(3) 1_545
Br2 Cu2 2.5678(11) 3_666
N1 C1 1.118(4) .
N1 Cu3 1.861(3) 1_565
N2 C2 1.131(4) .
N11 C12 1.467(4) .
N11 C14 1.471(5) .
N11 C13 1.492(5) .
N11 C11 1.507(5) .
C11 H11A 0.9600 .
C11 H11B 0.9600 .
C11 H11C 0.9600 .
C12 H12A 0.9600 .
C12 H12B 0.9600 .
C12 H12C 0.9600 .
C13 H13A 0.9600 .
C13 H13B 0.9600 .
C13 H13C 0.9600 .
C14 H14A 0.9600 .
C14 H14B 0.9600 .
C14 H14C 0.9600 .
